data_6000010
loop_
_publ_author_name
'Gingl, F.'
'Hewat, A.'
'Yvon, K.'

_publ_section_title
;
 Orthorhombic Ba~6~Mg~7~H~26~: a new fluoride-related ternary alkaline earth
 hydride
;
_journal_issue 54
_journal_name_full 'Journal of Alloys and Compounds'
_journal_page_first 17
_journal_page_last 20
_journal_paper_doi 10.1016/S0925-8388(96)03005-8
_journal_volume 253-254
_journal_year 1997
_chemical_formula_sum 'Ba6 H26 Mg7'
_space_group_name_H-M_alt 'I m m m'
_cell_angle_alpha 90.000
_cell_angle_beta 90.000
_cell_angle_gamma 90.000
_cell_length_a 5.8258
_cell_length_b 11.9791
_cell_length_c 14.9050
_cell_volume 1040.19
_cod_database_code 6000010

loop_
_atom_site_label
_atom_site_fract_x
_atom_site_fract_y
_atom_site_fract_z
? ? ? ?
